data_7710229
loop_
_publ_author_name
'Garg, Palak'
'Dange, Deepak'
'Jiang, Yixiao'
'Jones, Cameron'

_publ_section_title
;
 Facile activation of inert small molecules using a 1,2-disilylene
;
_journal_name_full 'Dalton Transactions'
_journal_paper_doi 10.1039/D2DT00721E
_journal_year 2022
_chemical_formula_sum 'C72 H98 Ge2 N4'
_chemical_formula_weight 1164.72
_space_group_crystal_system triclinic
_space_group_IT_number 2
_space_group_name_Hall '-P 1'
_space_group_name_H-M_alt 'P -1'
_atom_sites_solution_hydrogens geom
_audit_creation_method SHELXL-2016/6
_audit_update_record
;
2022-02-25 deposited with the CCDC.	2022-05-04 downloaded from the CCDC.
;
_cell_angle_alpha 90.716(2)
_cell_angle_beta 94.053(2)
_cell_angle_gamma 101.225(2)
_cell_formula_units_Z 1
_cell_length_a 9.4999(2)
_cell_length_b 11.1632(2)
_cell_length_c 16.1816(4)
_cell_measurement_reflns_used 12178
_cell_measurement_temperature 123(2)
_cell_measurement_theta_max 30.4900
_cell_measurement_theta_min 3.4720
_cell_volume 1678.41(6)
_computing_cell_refinement 'CrysAlisPro 1.171.39.46 (Rigaku OD, 2018)'
_computing_data_collection 'CrysAlisPro 1.171.39.46 (Rigaku OD, 2018)'
_computing_data_reduction 'CrysAlisPro 1.171.39.46 (Rigaku OD, 2018)'
_computing_molecular_graphics xseed
_computing_publication_material Ciftab
_computing_structure_refinement 'SHELXL-2016/6 (Sheldrick, 2016)'
_computing_structure_solution 'SHELXT 2014/5 (Sheldrick, 2014)'
_diffrn_ambient_temperature 123(2)
_diffrn_measured_fraction_theta_full 0.997
_diffrn_measured_fraction_theta_max 0.998
_diffrn_measurement_device_type 'XtaLAB Synergy, Dualflex, HyPix'
_diffrn_radiation_type MoK\a
_diffrn_radiation_wavelength 0.71073
_diffrn_reflns_av_R_equivalents 0.0293
_diffrn_reflns_av_unetI/netI 0.0293
_diffrn_reflns_Laue_measured_fraction_full 0.997
_diffrn_reflns_Laue_measured_fraction_max 0.998
_diffrn_reflns_limit_h_max 11
_diffrn_reflns_limit_h_min -11
_diffrn_reflns_limit_k_max 13
_diffrn_reflns_limit_k_min -13
_diffrn_reflns_limit_l_max 19
_diffrn_reflns_limit_l_min -19
_diffrn_reflns_number 21351
_diffrn_reflns_point_group_measured_fraction_full 0.997
_diffrn_reflns_point_group_measured_fraction_max 0.998
_diffrn_reflns_theta_full 25.242
_diffrn_reflns_theta_max 26.000
_diffrn_reflns_theta_min 3.305
_diffrn_source 'micro-focus sealed X-ray tube'
_exptl_absorpt_coefficient_mu 0.937
_exptl_absorpt_correction_T_max 1.00000
_exptl_absorpt_correction_T_min 0.92603
_exptl_absorpt_correction_type multi-scan
_exptl_absorpt_process_details
;
CrysAlisPro 1.171.40.81a (Rigaku Oxford Diffraction, 2020)
Empirical absorption correction using spherical harmonics,
implemented in SCALE3 ABSPACK scaling algorithm.
;
_exptl_crystal_colour 'pale orange'
_exptl_crystal_density_diffrn 1.152
_exptl_crystal_description block
_exptl_crystal_F_000 622
_exptl_crystal_size_max 0.210
_exptl_crystal_size_mid 0.180
_exptl_crystal_size_min 0.130
_refine_diff_density_max 0.989
_refine_diff_density_min -0.342
_refine_diff_density_rms 0.066
_refine_ls_extinction_method none
_refine_ls_goodness_of_fit_ref 1.035
_refine_ls_hydrogen_treatment constr
_refine_ls_matrix_type full
_refine_ls_number_parameters 363
_refine_ls_number_reflns 6590
_refine_ls_number_restraints 0
_refine_ls_restrained_S_all 1.035
_refine_ls_R_factor_all 0.0419
_refine_ls_R_factor_gt 0.0370
_refine_ls_shift/su_max 0.000
_refine_ls_shift/su_mean 0.000
_refine_ls_structure_factor_coef Fsqd
_refine_ls_weighting_details 'w=1/[\s^2^(Fo^2^)+(0.0537P)^2^+1.5180P] where P=(Fo^2^+2Fc^2^)/3'
_refine_ls_weighting_scheme calc
_refine_ls_wR_factor_gt 0.0978
_refine_ls_wR_factor_ref 0.0998
_reflns_Friedel_coverage 0.000
_reflns_number_gt 5969
_reflns_number_total 6590
_reflns_threshold_expression 'I > 2\s(I)'
_cod_data_source_file d2dt00721e2.cif
_cod_data_source_block Cj1522
_cod_database_code 7710229
_shelx_shelxl_version_number 2016/6
_shelx_space_group_comment
;
The symmetry employed for this shelxl refinement is uniquely defined
by the following loop, which should always be used as a source of
symmetry information in preference to the above space-group names.
They are only intended as comments.
;
_shelx_estimated_absorpt_t_min 0.828
_shelx_estimated_absorpt_t_max 0.888

loop_
_space_group_symop_operation_xyz
'x, y, z'
'-x, -y, -z'

loop_
_atom_site_label
_atom_site_type_symbol
_atom_site_fract_x
_atom_site_fract_y
_atom_site_fract_z
_atom_site_U_iso_or_equiv
_atom_site_adp_type
_atom_site_occupancy
_atom_site_site_symmetry_order
_atom_site_calc_flag
_atom_site_refinement_flags_posn
_atom_site_refinement_flags_adp
_atom_site_refinement_flags_occupancy
_atom_site_disorder_assembly
_atom_site_disorder_group
Ge1 Ge 0.39157(2) 0.48281(2) 0.12534(2) 0.01789(9) Uani 1 1 d . . . . .
N1 N 0.39934(18) 0.32642(15) 0.18781(10) 0.0150(3) Uani 1 1 d . . . . .
C1 C 0.2918(2) 0.23777(18) 0.22201(12) 0.0150(4) Uani 1 1 d . . . . .
N2 N 0.58322(17) 0.47614(15) 0.18692(10) 0.0149(3) Uani 1 1 d . . . . .
C2 C 0.2331(2) 0.13257(19) 0.17269(13) 0.0180(4) Uani 1 1 d . . . . .
C3 C 0.1226(2) 0.04705(19) 0.20289(14) 0.0231(5) Uani 1 1 d . . . . .
H3 H 0.082268 -0.024882 0.170810 0.028 Uiso 1 1 calc R U . . .
C4 C 0.0710(3) 0.0654(2) 0.27859(14) 0.0249(5) Uani 1 1 d . . . . .
H4 H -0.003613 0.005892 0.298593 0.030 Uiso 1 1 calc R U . . .
C5 C 0.1277(2) 0.1703(2) 0.32542(14) 0.0223(5) Uani 1 1 d . . . . .
H5 H 0.090314 0.182669 0.377086 0.027 Uiso 1 1 calc R U . . .
C6 C 0.2386(2) 0.25832(18) 0.29840(13) 0.0170(4) Uani 1 1 d . . . . .
C7 C 0.2918(2) 0.37471(19) 0.35139(13) 0.0205(4) Uani 1 1 d . . . . .
H7 H 0.374507 0.424999 0.324788 0.025 Uiso 1 1 calc R U . . .
C8 C 0.1732(3) 0.4498(2) 0.35444(16) 0.0315(5) Uani 1 1 d . . . . .
H8A H 0.143312 0.470260 0.298013 0.047 Uiso 1 1 calc R U . . .
H8B H 0.209962 0.525145 0.387296 0.047 Uiso 1 1 calc R U . . .
H8C H 0.090538 0.401985 0.379960 0.047 Uiso 1 1 calc R U . . .
C9 C 0.3452(3) 0.3459(2) 0.43902(14) 0.0295(5) Uani 1 1 d . . . . .
H9A H 0.265046 0.298643 0.466943 0.044 Uiso 1 1 calc R U . . .
H9B H 0.383407 0.422422 0.470367 0.044 Uiso 1 1 calc R U . . .
H9C H 0.421201 0.298375 0.435847 0.044 Uiso 1 1 calc R U . . .
C10 C 0.2819(3) 0.1165(2) 0.08645(14) 0.0250(5) Uani 1 1 d . . . . .
H10 H 0.378822 0.170070 0.083547 0.030 Uiso 1 1 calc R U . . .
C11 C 0.2957(4) -0.0143(3) 0.0665(2) 0.0531(8) Uani 1 1 d . . . . .
H11A H 0.364342 -0.039665 0.107452 0.080 Uiso 1 1 calc R U . . .
H11B H 0.330122 -0.018657 0.011053 0.080 Uiso 1 1 calc R U . . .
H11C H 0.201599 -0.068560 0.068115 0.080 Uiso 1 1 calc R U . . .
C12 C 0.1782(3) 0.1599(3) 0.02226(16) 0.0430(7) Uani 1 1 d . . . . .
H12A H 0.081972 0.109078 0.024142 0.065 Uiso 1 1 calc R U . . .
H12B H 0.211913 0.153034 -0.033141 0.065 Uiso 1 1 calc R U . . .
H12C H 0.174202 0.245245 0.034619 0.065 Uiso 1 1 calc R U . . .
C13 C 0.5318(2) 0.37118(18) 0.22203(12) 0.0148(4) Uani 1 1 d . . . . .
C14 C 0.6041(2) 0.31680(18) 0.29180(12) 0.0149(4) Uani 1 1 d . . . . .
C15 C 0.5832(2) 0.19040(19) 0.29997(13) 0.0193(4) Uani 1 1 d . . . . .
H15 H 0.526078 0.138007 0.258464 0.023 Uiso 1 1 calc R U . . .
C16 C 0.6451(2) 0.14063(19) 0.36825(14) 0.0204(4) Uani 1 1 d . . . . .
H16 H 0.630567 0.054324 0.372209 0.024 Uiso 1 1 calc R U . . .
C17 C 0.7284(2) 0.21434(19) 0.43144(13) 0.0179(4) Uani 1 1 d . . . . .
C18 C 0.7507(2) 0.34079(19) 0.42131(13) 0.0194(4) Uani 1 1 d . . . . .
H18 H 0.808786 0.393311 0.462398 0.023 Uiso 1 1 calc R U . . .
C19 C 0.6906(2) 0.39157(19) 0.35301(13) 0.0181(4) Uani 1 1 d . . . . .
H19 H 0.708337 0.477780 0.347809 0.022 Uiso 1 1 calc R U . . .
C20 C 0.7839(2) 0.1596(2) 0.51069(13) 0.0216(5) Uani 1 1 d . . . . .
C21 C 0.8044(4) 0.0289(2) 0.49466(17) 0.0416(7) Uani 1 1 d . . . . .
H21A H 0.710372 -0.024426 0.481451 0.062 Uiso 1 1 calc R U . . .
H21B H 0.851412 -0.000015 0.544266 0.062 Uiso 1 1 calc R U . . .
H21C H 0.864445 0.027503 0.447992 0.062 Uiso 1 1 calc R U . . .
C22 C 0.6729(3) 0.1596(3) 0.57486(16) 0.0364(6) Uani 1 1 d . . . . .
H22A H 0.662111 0.243634 0.586185 0.055 Uiso 1 1 calc R U . . .
H22B H 0.705496 0.124313 0.626207 0.055 Uiso 1 1 calc R U . . .
H22C H 0.580134 0.110801 0.553267 0.055 Uiso 1 1 calc R U . . .
C23 C 0.9284(3) 0.2349(2) 0.54666(15) 0.0295(5) Uani 1 1 d . . . . .
H23A H 0.999507 0.239807 0.505186 0.044 Uiso 1 1 calc R U . . .
H23B H 0.961743 0.195690 0.596134 0.044 Uiso 1 1 calc R U . . .
H23C H 0.916190 0.317461 0.561610 0.044 Uiso 1 1 calc R U . . .
C24 C 0.7289(2) 0.53954(18) 0.18901(12) 0.0139(4) Uani 1 1 d . . . . .
C25 C 0.7595(2) 0.66222(18) 0.21814(13) 0.0175(4) Uani 1 1 d . . . . .
C26 C 0.9004(2) 0.7273(2) 0.21639(14) 0.0237(5) Uani 1 1 d . . . . .
H26 H 0.922824 0.810192 0.235325 0.028 Uiso 1 1 calc R U . . .
C27 C 1.0078(2) 0.6743(2) 0.18786(15) 0.0277(5) Uani 1 1 d . . . . .
H27 H 1.103269 0.719997 0.187949 0.033 Uiso 1 1 calc R U . . .
C28 C 0.9759(2) 0.5539(2) 0.15906(14) 0.0234(5) Uani 1 1 d . . . . .
H28 H 1.050342 0.517834 0.139374 0.028 Uiso 1 1 calc R U . . .
C29 C 0.8365(2) 0.48440(19) 0.15838(12) 0.0171(4) Uani 1 1 d . . . . .
C30 C 0.8075(2) 0.35433(19) 0.12261(14) 0.0209(4) Uani 1 1 d . . . . .
H30 H 0.702267 0.320217 0.123928 0.025 Uiso 1 1 calc R U . . .
C31 C 0.8896(3) 0.2724(2) 0.17408(16) 0.0284(5) Uani 1 1 d . . . . .
H31A H 0.993295 0.300948 0.170745 0.043 Uiso 1 1 calc R U . . .
H31B H 0.861817 0.188077 0.152441 0.043 Uiso 1 1 calc R U . . .
H31C H 0.866280 0.275744 0.231988 0.043 Uiso 1 1 calc R U . . .
C32 C 0.8456(3) 0.3523(2) 0.03220(15) 0.0306(5) Uani 1 1 d . . . . .
H32A H 0.794983 0.407095 0.000163 0.046 Uiso 1 1 calc R U . . .
H32B H 0.816433 0.269016 0.008891 0.046 Uiso 1 1 calc R U . . .
H32C H 0.949637 0.379644 0.029741 0.046 Uiso 1 1 calc R U . . .
C33 C 0.6445(2) 0.7226(2) 0.25189(14) 0.0236(5) Uani 1 1 d . . . . .
H33 H 0.555923 0.658167 0.254947 0.028 Uiso 1 1 calc R U . . .
C34 C 0.6895(3) 0.7754(3) 0.33952(16) 0.0369(6) Uani 1 1 d . . . . .
H34A H 0.718011 0.712052 0.374730 0.055 Uiso 1 1 calc R U . . .
H34B H 0.608545 0.803794 0.362270 0.055 Uiso 1 1 calc R U . . .
H34C H 0.770945 0.844132 0.337739 0.055 Uiso 1 1 calc R U . . .
C35 C 0.6060(4) 0.8206(3) 0.1953(2) 0.0507(8) Uani 1 1 d . . . . .
H35A H 0.691161 0.885092 0.190829 0.076 Uiso 1 1 calc R U . . .
H35B H 0.529675 0.855535 0.218196 0.076 Uiso 1 1 calc R U . . .
H35C H 0.572342 0.784445 0.140162 0.076 Uiso 1 1 calc R U . . .
C36 C 0.4534(2) 0.4404(2) 0.01490(13) 0.0210(4) Uani 1 1 d . . . . .
H36A H 0.510141 0.374986 0.020028 0.025 Uiso 1 1 calc R U . . .
H36B H 0.368627 0.412184 -0.024641 0.025 Uiso 1 1 calc R U . . .

loop_
_atom_site_aniso_label
_atom_site_aniso_U_11
_atom_site_aniso_U_22
_atom_site_aniso_U_33
_atom_site_aniso_U_23
_atom_site_aniso_U_13
_atom_site_aniso_U_12
Ge1 0.01571(12) 0.02198(13) 0.01598(13) 0.00602(8) 0.00052(8) 0.00359(8)
N1 0.0154(8) 0.0154(8) 0.0128(8) 0.0024(6) -0.0004(6) -0.0001(6)
C1 0.0138(9) 0.0145(9) 0.0152(10) 0.0025(8) -0.0022(8) 0.0002(7)
N2 0.0123(8) 0.0156(8) 0.0158(8) 0.0024(7) -0.0012(6) 0.0013(6)
C2 0.0183(10) 0.0176(10) 0.0172(10) 0.0003(8) -0.0010(8) 0.0019(8)
C3 0.0258(11) 0.0143(10) 0.0257(12) 0.0000(8) -0.0007(9) -0.0036(8)
C4 0.0275(12) 0.0190(11) 0.0248(12) 0.0060(9) 0.0048(9) -0.0053(9)
C5 0.0258(11) 0.0231(11) 0.0166(11) 0.0042(9) 0.0039(9) 0.0006(9)
C6 0.0188(10) 0.0160(10) 0.0152(10) 0.0013(8) -0.0016(8) 0.0018(8)
C7 0.0241(11) 0.0193(10) 0.0159(10) -0.0029(8) 0.0023(8) -0.0016(8)
C8 0.0390(14) 0.0246(12) 0.0308(13) -0.0084(10) 0.0008(11) 0.0075(10)
C9 0.0292(12) 0.0389(14) 0.0162(11) -0.0027(10) -0.0004(9) -0.0027(10)
C10 0.0255(11) 0.0248(12) 0.0218(12) -0.0061(9) 0.0050(9) -0.0029(9)
C11 0.075(2) 0.0369(16) 0.0508(19) -0.0125(14) 0.0235(17) 0.0136(15)
C12 0.0422(16) 0.066(2) 0.0192(13) 0.0033(12) 0.0022(11) 0.0054(14)
C13 0.0157(9) 0.0150(9) 0.0134(10) -0.0017(7) 0.0017(8) 0.0017(7)
C14 0.0138(9) 0.0163(10) 0.0146(10) 0.0011(8) 0.0027(8) 0.0023(7)
C15 0.0204(10) 0.0163(10) 0.0195(11) -0.0006(8) -0.0023(8) 0.0006(8)
C16 0.0240(11) 0.0144(10) 0.0226(11) 0.0023(8) -0.0002(9) 0.0037(8)
C17 0.0169(10) 0.0224(11) 0.0160(10) 0.0026(8) 0.0027(8) 0.0068(8)
C18 0.0199(10) 0.0206(11) 0.0160(10) -0.0026(8) -0.0024(8) 0.0012(8)
C19 0.0202(10) 0.0144(10) 0.0184(10) -0.0009(8) -0.0006(8) 0.0009(8)
C20 0.0245(11) 0.0253(11) 0.0161(10) 0.0043(9) 0.0003(9) 0.0080(9)
C21 0.0650(19) 0.0339(14) 0.0287(14) 0.0032(11) -0.0143(13) 0.0230(13)
C22 0.0314(13) 0.0541(17) 0.0240(13) 0.0131(12) 0.0072(10) 0.0062(12)
C23 0.0252(12) 0.0440(15) 0.0205(12) 0.0044(10) -0.0032(9) 0.0111(10)
C24 0.0147(9) 0.0148(9) 0.0111(9) 0.0037(7) -0.0012(7) 0.0003(7)
C25 0.0212(10) 0.0160(10) 0.0140(10) 0.0009(8) 0.0016(8) -0.0001(8)
C26 0.0276(12) 0.0186(11) 0.0210(11) -0.0022(9) 0.0051(9) -0.0062(9)
C27 0.0185(11) 0.0319(13) 0.0278(12) 0.0017(10) 0.0043(9) -0.0081(9)
C28 0.0182(10) 0.0308(12) 0.0217(11) 0.0018(9) 0.0044(9) 0.0050(9)
C29 0.0191(10) 0.0184(10) 0.0134(10) 0.0030(8) -0.0009(8) 0.0037(8)
C30 0.0221(11) 0.0197(11) 0.0222(11) -0.0009(9) 0.0006(9) 0.0075(8)
C31 0.0316(13) 0.0258(12) 0.0317(13) 0.0057(10) 0.0032(10) 0.0143(10)
C32 0.0403(14) 0.0309(13) 0.0235(12) -0.0035(10) 0.0012(10) 0.0149(11)
C33 0.0255(11) 0.0184(11) 0.0258(12) -0.0044(9) 0.0040(9) 0.0016(9)
C34 0.0416(15) 0.0415(15) 0.0284(14) -0.0113(11) 0.0095(11) 0.0082(12)
C35 0.066(2) 0.0517(18) 0.0465(18) 0.0076(14) 0.0081(15) 0.0391(16)
C36 0.0214(10) 0.0234(11) 0.0169(10) 0.0072(9) 0.0025(8) 0.0004(9)

loop_
_atom_type_symbol
_atom_type_description
_atom_type_scat_dispersion_real
_atom_type_scat_dispersion_imag
_atom_type_scat_source
C C 0.0033 0.0016 'International Tables Vol C Tables 4.2.6.8 and 6.1.1.4'
H H 0.0000 0.0000 'International Tables Vol C Tables 4.2.6.8 and 6.1.1.4'
N N 0.0061 0.0033 'International Tables Vol C Tables 4.2.6.8 and 6.1.1.4'
Ge Ge 0.1547 1.8001 'International Tables Vol C Tables 4.2.6.8 and 6.1.1.4'

loop_
_geom_angle_atom_site_label_1
_geom_angle_atom_site_label_2
_geom_angle_atom_site_label_3
_geom_angle
_geom_angle_site_symmetry_1
_geom_angle_site_symmetry_3
_geom_angle_publ_flag
C36 Ge1 N2 94.35(8) . . ?
C36 Ge1 N1 101.26(8) . . ?
N2 Ge1 N1 64.52(7) . . ?
C36 Ge1 C13 102.48(8) . . ?
N2 Ge1 C13 32.28(7) . . ?
N1 Ge1 C13 32.54(6) . . ?
C13 N1 C1 126.66(17) . . ?
C13 N1 Ge1 92.39(12) . . ?
C1 N1 Ge1 132.78(13) . . ?
C6 C1 C2 121.24(18) . . ?
C6 C1 N1 121.55(17) . . ?
C2 C1 N1 117.02(18) . . ?
C13 N2 C24 127.83(17) . . ?
C13 N2 Ge1 93.18(12) . . ?
C24 N2 Ge1 138.40(13) . . ?
C3 C2 C1 118.27(19) . . ?
C3 C2 C10 120.70(19) . . ?
C1 C2 C10 120.91(19) . . ?
C4 C3 C2 121.0(2) . . ?
C4 C3 H3 119.5 . . ?
C2 C3 H3 119.5 . . ?
C3 C4 C5 120.0(2) . . ?
C3 C4 H4 120.0 . . ?
C5 C4 H4 120.0 . . ?
C4 C5 C6 121.4(2) . . ?
C4 C5 H5 119.3 . . ?
C6 C5 H5 119.3 . . ?
C5 C6 C1 118.12(19) . . ?
C5 C6 C7 118.63(19) . . ?
C1 C6 C7 123.19(18) . . ?
C6 C7 C9 111.50(18) . . ?
C6 C7 C8 110.53(18) . . ?
C9 C7 C8 110.64(19) . . ?
C6 C7 H7 108.0 . . ?
C9 C7 H7 108.0 . . ?
C8 C7 H7 108.0 . . ?
C7 C8 H8A 109.5 . . ?
C7 C8 H8B 109.5 . . ?
H8A C8 H8B 109.5 . . ?
C7 C8 H8C 109.5 . . ?
H8A C8 H8C 109.5 . . ?
H8B C8 H8C 109.5 . . ?
C7 C9 H9A 109.5 . . ?
C7 C9 H9B 109.5 . . ?
H9A C9 H9B 109.5 . . ?
C7 C9 H9C 109.5 . . ?
H9A C9 H9C 109.5 . . ?
H9B C9 H9C 109.5 . . ?
C2 C10 C11 113.1(2) . . ?
C2 C10 C12 109.4(2) . . ?
C11 C10 C12 110.7(2) . . ?
C2 C10 H10 107.9 . . ?
C11 C10 H10 107.9 . . ?
C12 C10 H10 107.9 . . ?
C10 C11 H11A 109.5 . . ?
C10 C11 H11B 109.5 . . ?
H11A C11 H11B 109.5 . . ?
C10 C11 H11C 109.5 . . ?
H11A C11 H11C 109.5 . . ?
H11B C11 H11C 109.5 . . ?
C10 C12 H12A 109.5 . . ?
C10 C12 H12B 109.5 . . ?
H12A C12 H12B 109.5 . . ?
C10 C12 H12C 109.5 . . ?
H12A C12 H12C 109.5 . . ?
H12B C12 H12C 109.5 . . ?
N2 C13 N1 108.94(17) . . ?
N2 C13 C14 125.78(18) . . ?
N1 C13 C14 125.13(18) . . ?
N2 C13 Ge1 54.54(10) . . ?
N1 C13 Ge1 55.07(10) . . ?
C14 C13 Ge1 169.27(14) . . ?
C15 C14 C19 118.51(19) . . ?
C15 C14 C13 121.07(18) . . ?
C19 C14 C13 120.36(18) . . ?
C16 C15 C14 120.52(19) . . ?
C16 C15 H15 119.7 . . ?
C14 C15 H15 119.7 . . ?
C15 C16 C17 121.70(19) . . ?
C15 C16 H16 119.1 . . ?
C17 C16 H16 119.2 . . ?
C18 C17 C16 116.95(19) . . ?
C18 C17 C20 121.44(19) . . ?
C16 C17 C20 121.49(19) . . ?
C19 C18 C17 121.87(19) . . ?
C19 C18 H18 119.1 . . ?
C17 C18 H18 119.1 . . ?
C18 C19 C14 120.41(19) . . ?
C18 C19 H19 119.8 . . ?
C14 C19 H19 119.8 . . ?
C21 C20 C22 109.7(2) . . ?
C21 C20 C17 111.21(19) . . ?
C22 C20 C17 107.77(18) . . ?
C21 C20 C23 107.9(2) . . ?
C22 C20 C23 108.3(2) . . ?
C17 C20 C23 111.91(19) . . ?
C20 C21 H21A 109.5 . . ?
C20 C21 H21B 109.5 . . ?
H21A C21 H21B 109.5 . . ?
C20 C21 H21C 109.5 . . ?
H21A C21 H21C 109.5 . . ?
H21B C21 H21C 109.5 . . ?
C20 C22 H22A 109.5 . . ?
C20 C22 H22B 109.5 . . ?
H22A C22 H22B 109.5 . . ?
C20 C22 H22C 109.5 . . ?
H22A C22 H22C 109.5 . . ?
H22B C22 H22C 109.5 . . ?
C20 C23 H23A 109.5 . . ?
C20 C23 H23B 109.5 . . ?
H23A C23 H23B 109.5 . . ?
C20 C23 H23C 109.5 . . ?
H23A C23 H23C 109.5 . . ?
H23B C23 H23C 109.5 . . ?
C29 C24 C25 121.26(18) . . ?
C29 C24 N2 121.20(17) . . ?
C25 C24 N2 117.42(18) . . ?
C26 C25 C24 118.0(2) . . ?
C26 C25 C33 120.22(19) . . ?
C24 C25 C33 121.79(18) . . ?
C27 C26 C25 121.6(2) . . ?
C27 C26 H26 119.2 . . ?
C25 C26 H26 119.2 . . ?
C26 C27 C28 119.7(2) . . ?
C26 C27 H27 120.2 . . ?
C28 C27 H27 120.2 . . ?
C27 C28 C29 121.3(2) . . ?
C27 C28 H28 119.3 . . ?
C29 C28 H28 119.3 . . ?
C28 C29 C24 118.09(19) . . ?
C28 C29 C30 118.63(19) . . ?
C24 C29 C30 123.25(18) . . ?
C29 C30 C31 111.63(18) . . ?
C29 C30 C32 111.10(18) . . ?
C31 C30 C32 110.08(19) . . ?
C29 C30 H30 108.0 . . ?
C31 C30 H30 108.0 . . ?
C32 C30 H30 108.0 . . ?
C30 C31 H31A 109.5 . . ?
C30 C31 H31B 109.5 . . ?
H31A C31 H31B 109.5 . . ?
C30 C31 H31C 109.5 . . ?
H31A C31 H31C 109.5 . . ?
H31B C31 H31C 109.5 . . ?
C30 C32 H32A 109.5 . . ?
C30 C32 H32B 109.5 . . ?
H32A C32 H32B 109.5 . . ?
C30 C32 H32C 109.5 . . ?
H32A C32 H32C 109.5 . . ?
H32B C32 H32C 109.5 . . ?
C35 C33 C25 111.9(2) . . ?
C35 C33 C34 110.4(2) . . ?
C25 C33 C34 111.5(2) . . ?
C35 C33 H33 107.6 . . ?
C25 C33 H33 107.6 . . ?
C34 C33 H33 107.6 . . ?
C33 C34 H34A 109.5 . . ?
C33 C34 H34B 109.5 . . ?
H34A C34 H34B 109.5 . . ?
C33 C34 H34C 109.5 . . ?
H34A C34 H34C 109.5 . . ?
H34B C34 H34C 109.5 . . ?
C33 C35 H35A 109.5 . . ?
C33 C35 H35B 109.5 . . ?
H35A C35 H35B 109.5 . . ?
C33 C35 H35C 109.5 . . ?
H35A C35 H35C 109.5 . . ?
H35B C35 H35C 109.5 . . ?
C36 C36 Ge1 105.74(19) 2_665 . ?
C36 C36 H36A 110.6 2_665 . ?
Ge1 C36 H36A 110.6 . . ?
C36 C36 H36B 110.6 2_665 . ?
Ge1 C36 H36B 110.6 . . ?
H36A C36 H36B 108.7 . . ?

loop_
_geom_bond_atom_site_label_1
_geom_bond_atom_site_label_2
_geom_bond_distance
_geom_bond_site_symmetry_2
_geom_bond_publ_flag
Ge1 C36 1.999(2) . ?
Ge1 N2 2.0276(16) . ?
Ge1 N1 2.0393(17) . ?
Ge1 C13 2.485(2) . ?
N1 C13 1.338(3) . ?
N1 C1 1.425(3) . ?
C1 C6 1.401(3) . ?
C1 C2 1.409(3) . ?
N2 C13 1.329(3) . ?
N2 C24 1.425(2) . ?
C2 C3 1.395(3) . ?
C2 C10 1.521(3) . ?
C3 C4 1.379(3) . ?
C3 H3 0.9500 . ?
C4 C5 1.383(3) . ?
C4 H4 0.9500 . ?
C5 C6 1.392(3) . ?
C5 H5 0.9500 . ?
C6 C7 1.528(3) . ?
C7 C9 1.531(3) . ?
C7 C8 1.532(3) . ?
C7 H7 1.0000 . ?
C8 H8A 0.9800 . ?
C8 H8B 0.9800 . ?
C8 H8C 0.9800 . ?
C9 H9A 0.9800 . ?
C9 H9B 0.9800 . ?
C9 H9C 0.9800 . ?
C10 C11 1.524(4) . ?
C10 C12 1.529(4) . ?
C10 H10 1.0000 . ?
C11 H11A 0.9800 . ?
C11 H11B 0.9800 . ?
C11 H11C 0.9800 . ?
C12 H12A 0.9800 . ?
C12 H12B 0.9800 . ?
C12 H12C 0.9800 . ?
C13 C14 1.478(3) . ?
C14 C15 1.395(3) . ?
C14 C19 1.396(3) . ?
C15 C16 1.388(3) . ?
C15 H15 0.9500 . ?
C16 C17 1.400(3) . ?
C16 H16 0.9500 . ?
C17 C18 1.399(3) . ?
C17 C20 1.531(3) . ?
C18 C19 1.386(3) . ?
C18 H18 0.9500 . ?
C19 H19 0.9500 . ?
C20 C21 1.530(3) . ?
C20 C22 1.531(3) . ?
C20 C23 1.535(3) . ?
C21 H21A 0.9800 . ?
C21 H21B 0.9800 . ?
C21 H21C 0.9800 . ?
C22 H22A 0.9800 . ?
C22 H22B 0.9800 . ?
C22 H22C 0.9800 . ?
C23 H23A 0.9800 . ?
C23 H23B 0.9800 . ?
C23 H23C 0.9800 . ?
C24 C29 1.406(3) . ?
C24 C25 1.411(3) . ?
C25 C26 1.396(3) . ?
C25 C33 1.519(3) . ?
C26 C27 1.379(3) . ?
C26 H26 0.9500 . ?
C27 C28 1.386(3) . ?
C27 H27 0.9500 . ?
C28 C29 1.398(3) . ?
C28 H28 0.9500 . ?
C29 C30 1.523(3) . ?
C30 C31 1.531(3) . ?
C30 C32 1.533(3) . ?
C30 H30 1.0000 . ?
C31 H31A 0.9800 . ?
C31 H31B 0.9800 . ?
C31 H31C 0.9800 . ?
C32 H32A 0.9800 . ?
C32 H32B 0.9800 . ?
C32 H32C 0.9800 . ?
C33 C35 1.518(4) . ?
C33 C34 1.528(3) . ?
C33 H33 1.0000 . ?
C34 H34A 0.9800 . ?
C34 H34B 0.9800 . ?
C34 H34C 0.9800 . ?
C35 H35A 0.9800 . ?
C35 H35B 0.9800 . ?
C35 H35C 0.9800 . ?
C36 C36 1.551(4) 2_665 ?
C36 H36A 0.9900 . ?
C36 H36B 0.9900 . ?
